data_1539090
loop_
_publ_author_name
'Shirane, G.'
'Pickart, S.J.'
'Nathans, R.'
'Ishikawa, Y.'

_publ_section_title
;
 Neutron-diffraction study of antiferromagnetic Fe Ti O3 and its solid
 solutions with alpha-Fe2 O3
;
_journal_name_full 'Journal of Physics and Chemistry of Solids'
_journal_page_first 35
_journal_page_last 43
_journal_volume 10
_journal_year 1959
_chemical_formula_sum 'Fe O3 Ti'
_chemical_name_systematic 'Fe (Ti O3)'
_space_group_IT_number 148
_symmetry_space_group_name_Hall '-P 3*'
_symmetry_space_group_name_H-M 'R -3 :R'
_cell_angle_alpha 54.68
_cell_angle_beta 54.68
_cell_angle_gamma 54.68
_cell_formula_units_Z 2
_cell_length_a 5.538
_cell_length_b 5.538
_cell_length_c 5.538
_cell_volume 105.215
_citation_journal_id_ASTM JPCSAW
_cod_data_source_file Shirane_JPCSAW_1959_277.cif
_cod_data_source_block Fe1O3Ti1
_cod_original_sg_symbol_Hall '-R 3 (-y+z,x+z,-x+y+z)'
_cod_original_formula_sum 'Fe1 O3 Ti1'
_cod_database_code 1539090

loop_
_symmetry_equiv_pos_as_xyz
x,y,z
z,x,y
y,z,x
-x,-y,-z
-z,-x,-y
-y,-z,-x

loop_
_atom_site_label
_atom_site_type_symbol
_atom_site_fract_x
_atom_site_fract_y
_atom_site_fract_z
_atom_site_occupancy
_atom_site_U_iso_or_equiv
O1 O-2 0.555 -0.04 0.235 1 0.0
Ti1 Ti+4 0.142 0.142 0.142 1 0.0
Fe1 Fe+2 0.358 0.358 0.358 1 0.0
